data_7219602
loop_
_publ_author_name
'Das, Debasis'
'Kumari, Babli'
'Lohar, Sisir'
'Adhikari, Sangita'
'Sengupta, Archya'
'Chattopadhyay, Ansuman'
'Brandao, Paula'
'Felix, Vitor'

_publ_section_title
;
 Rhodamine derived colorimetric and fluorescence mercury(II)
 chemodosimeter for human breast cancer cell (MCF7) imaging
;
_journal_name_full 'RSC Adv.'
_journal_paper_doi 10.1039/C4RA14624G
_journal_year 2015
_chemical_formula_sum 'C39 H38 N4 O2'
_chemical_formula_weight 594.73
_chemical_name_systematic
;
 ?
;
_space_group_crystal_system monoclinic
_space_group_IT_number 14
_space_group_name_Hall '-P 2yn'
_space_group_name_H-M_alt 'P 1 21/n 1'
_symmetry_space_group_name_Hall '-P 2yn'
_symmetry_space_group_name_H-M 'P 1 21/n 1'
_atom_sites_solution_hydrogens geom
_audit_creation_method SHELXL-2013
_audit_update_record
;
2014-10-06 deposited with the CCDC.
2015-02-16 downloaded from the CCDC.
;
_cell_angle_alpha 90
_cell_angle_beta 92.592(4)
_cell_angle_gamma 90
_cell_formula_units_Z 4
_cell_length_a 11.5411(14)
_cell_length_b 11.5412(10)
_cell_length_c 23.608(2)
_cell_measurement_reflns_used 385
_cell_measurement_temperature 150(2)
_cell_measurement_theta_max 52.97
_cell_measurement_theta_min 2.88
_cell_volume 3141.3(5)
_computing_cell_refinement 'Bruker SMART'
_computing_data_collection 'Bruker SMART'
_computing_data_reduction 'Bruker SAINT'
_computing_molecular_graphics 'OLEX2 (J. Appl. Cryst., 2009, 42, 339-341)'
_computing_publication_material 'SHELXS-2013 (Sheldrick, 2013)'
_computing_structure_refinement 'SHELXL-2013 (Sheldrick, 2013)'
_computing_structure_solution 'SHELXS-2013 (Sheldrick, 2013)'
_diffrn_ambient_temperature 150(2)
_diffrn_detector 'CCD area detector'
_diffrn_measured_fraction_theta_full 0.999
_diffrn_measured_fraction_theta_max 0.994
_diffrn_measurement_device '\k-geometry diffractometer'
_diffrn_measurement_device_type 'Bruker SMART APEX2 CCD area detector'
_diffrn_measurement_method 'omega and phi scans'
_diffrn_radiation_monochromator graphite
_diffrn_radiation_type MoK\a
_diffrn_radiation_wavelength 0.71073
_diffrn_reflns_av_R_equivalents 0.0366
_diffrn_reflns_av_unetI/netI 0.0463
_diffrn_reflns_Laue_measured_fraction_full 0.999
_diffrn_reflns_Laue_measured_fraction_max 0.994
_diffrn_reflns_limit_h_max 13
_diffrn_reflns_limit_h_min -14
_diffrn_reflns_limit_k_max 12
_diffrn_reflns_limit_k_min -14
_diffrn_reflns_limit_l_max 28
_diffrn_reflns_limit_l_min -29
_diffrn_reflns_number 20130
_diffrn_reflns_point_group_measured_fraction_full 0.999
_diffrn_reflns_point_group_measured_fraction_max 0.994
_diffrn_reflns_theta_full 25.242
_diffrn_reflns_theta_max 26.418
_diffrn_reflns_theta_min 1.931
_diffrn_source 'fine-focus sealed tube'
_exptl_absorpt_coefficient_mu 0.078
_exptl_absorpt_correction_T_max 0.7454
_exptl_absorpt_correction_T_min 0.6401
_exptl_absorpt_correction_type multi-scan
_exptl_absorpt_process_details 'SADABS (Bruker AXS Inc.)'
_exptl_crystal_colour pink
_exptl_crystal_density_diffrn 1.258
_exptl_crystal_description block
_exptl_crystal_F_000 1264
_exptl_crystal_size_max 0.240
_exptl_crystal_size_mid 0.180
_exptl_crystal_size_min 0.060
_refine_diff_density_max 0.223
_refine_diff_density_min -0.200
_refine_diff_density_rms 0.039
_refine_ls_extinction_method none
_refine_ls_goodness_of_fit_ref 1.022
_refine_ls_hydrogen_treatment constr
_refine_ls_matrix_type full
_refine_ls_number_parameters 410
_refine_ls_number_reflns 6437
_refine_ls_number_restraints 0
_refine_ls_restrained_S_all 1.022
_refine_ls_R_factor_all 0.0760
_refine_ls_R_factor_gt 0.0456
_refine_ls_shift/su_max 0.000
_refine_ls_shift/su_mean 0.000
_refine_ls_structure_factor_coef Fsqd
_refine_ls_weighting_details 'w=1/[\s^2^(Fo^2^)+(0.0528P)^2^+0.5227P] where P=(Fo^2^+2Fc^2^)/3'
_refine_ls_weighting_scheme calc
_refine_ls_wR_factor_gt 0.1027
_refine_ls_wR_factor_ref 0.1163
_reflns_Friedel_coverage 0.000
_reflns_number_gt 4432
_reflns_number_total 6437
_reflns_threshold_expression 'I > 2\s(I)'
_cod_data_source_file c4ra14624g2.cif
_cod_data_source_block compound_RDHDNAP
_cod_original_cell_volume 3141.4(6)
_cod_database_code 7219602
_shelx_space_group_comment
;
The symmetry employed for this shelxl refinement is uniquely defined
by the following loop, which should always be used as a source of
symmetry information in preference to the above space-group names.
They are only intended as comments.
;
_shelx_estimated_absorpt_t_min 0.981
_shelx_estimated_absorpt_t_max 0.995
_shelxl_version_number 2013-4

loop_
_space_group_symop_operation_xyz
'x, y, z'
'-x+1/2, y+1/2, -z+1/2'
'-x, -y, -z'
'x-1/2, -y-1/2, z-1/2'

loop_
_atom_site_label
_atom_site_type_symbol
_atom_site_fract_x
_atom_site_fract_y
_atom_site_fract_z
_atom_site_U_iso_or_equiv
_atom_site_adp_type
_atom_site_occupancy
_atom_site_site_symmetry_order
_atom_site_calc_flag
_atom_site_refinement_flags_posn
_atom_site_refinement_flags_adp
O1 O 0.23712(10) 0.63638(9) 0.19393(5) 0.0283(3) Uani 1 1 d . .
C2 C 0.11945(14) 0.65477(13) 0.19827(6) 0.0237(4) Uani 1 1 d . .
C3 C 0.08284(15) 0.76689(14) 0.18627(7) 0.0270(4) Uani 1 1 d . .
H3 H 0.1367 0.8223 0.1735 0.032 Uiso 1 1 calc R U
C4 C -0.03288(15) 0.79939(14) 0.19279(7) 0.0278(4) Uani 1 1 d . .
C5 C -0.11057(15) 0.71135(14) 0.20864(7) 0.0293(4) Uani 1 1 d . .
H5 H -0.1904 0.7289 0.2119 0.035 Uiso 1 1 calc R U
C6 C -0.07122(15) 0.60078(14) 0.21938(7) 0.0279(4) Uani 1 1 d . .
H6 H -0.1254 0.5436 0.2299 0.034 Uiso 1 1 calc R U
C7 C 0.04466(14) 0.56875(13) 0.21549(6) 0.0237(4) Uani 1 1 d . .
C8 C 0.08922(14) 0.44784(13) 0.22965(6) 0.0245(4) Uani 1 1 d . .
C9 C 0.20555(14) 0.42908(13) 0.20365(6) 0.0239(4) Uani 1 1 d . .
C10 C 0.25285(15) 0.31984(14) 0.19555(7) 0.0292(4) Uani 1 1 d . .
H10 H 0.2073 0.2535 0.2030 0.035 Uiso 1 1 calc R U
C11 C 0.36321(16) 0.30413(14) 0.17710(7) 0.0307(4) Uani 1 1 d . .
H11 H 0.3909 0.2278 0.1711 0.037 Uiso 1 1 calc R U
C12 C 0.43583(15) 0.39946(14) 0.16693(7) 0.0274(4) Uani 1 1 d . .
C13 C 0.38799(14) 0.50957(14) 0.17399(6) 0.0258(4) Uani 1 1 d . .
H13 H 0.4334 0.5763 0.1671 0.031 Uiso 1 1 calc R U
C14 C 0.27535(14) 0.52269(13) 0.19097(6) 0.0241(4) Uani 1 1 d . .
N15 N -0.06837(13) 0.91252(12) 0.18489(7) 0.0382(4) Uani 1 1 d . .
C16 C -0.18430(17) 0.95175(16) 0.19781(9) 0.0428(5) Uani 1 1 d . .
H16A H -0.1775 1.0235 0.2207 0.051 Uiso 1 1 calc R U
H16B H -0.2213 0.8921 0.2211 0.051 Uiso 1 1 calc R U
C17 C -0.2594(2) 0.9745(3) 0.14705(11) 0.0761(8) Uani 1 1 d . .
H17A H -0.2258 1.0369 0.1249 0.091 Uiso 1 1 calc R U
H17B H -0.3366 0.9978 0.1585 0.091 Uiso 1 1 calc R U
H17C H -0.2659 0.9041 0.1239 0.091 Uiso 1 1 calc R U
C18 C 0.01151(17) 1.00175(15) 0.16792(8) 0.0396(5) Uani 1 1 d . .
H18A H 0.0859 0.9919 0.1900 0.048 Uiso 1 1 calc R U
H18B H -0.0205 1.0784 0.1778 0.048 Uiso 1 1 calc R U
C19 C 0.03538(19) 1.00097(17) 0.10523(9) 0.0493(5) Uani 1 1 d . .
H19A H 0.0709 0.9270 0.0954 0.059 Uiso 1 1 calc R U
H19B H 0.0883 1.0645 0.0969 0.059 Uiso 1 1 calc R U
H19C H -0.0377 1.0109 0.0829 0.059 Uiso 1 1 calc R U
N20 N 0.54837(13) 0.38495(12) 0.15095(6) 0.0328(4) Uani 1 1 d . .
C21 C 0.59252(17) 0.26981(16) 0.13729(8) 0.0394(5) Uani 1 1 d . .
H21A H 0.5692 0.2146 0.1668 0.047 Uiso 1 1 calc R U
H21B H 0.6783 0.2727 0.1387 0.047 Uiso 1 1 calc R U
C22 C 0.55043(19) 0.22411(17) 0.07973(8) 0.0470(5) Uani 1 1 d . .
H22A H 0.4655 0.2267 0.0767 0.056 Uiso 1 1 calc R U
H22B H 0.5767 0.1440 0.0754 0.056 Uiso 1 1 calc R U
H22C H 0.5819 0.2722 0.0499 0.056 Uiso 1 1 calc R U
C23 C 0.61663(16) 0.48494(16) 0.13389(8) 0.0387(5) Uani 1 1 d . .
H23A H 0.6996 0.4629 0.1352 0.046 Uiso 1 1 calc R U
H23B H 0.6073 0.5480 0.1617 0.046 Uiso 1 1 calc R U
C24 C 0.5836(2) 0.53051(17) 0.07534(8) 0.0474(5) Uani 1 1 d . .
H24A H 0.5973 0.4703 0.0471 0.057 Uiso 1 1 calc R U
H24B H 0.6308 0.5988 0.0675 0.057 Uiso 1 1 calc R U
H24C H 0.5014 0.5519 0.0734 0.057 Uiso 1 1 calc R U
C25 C 0.09729(15) 0.42918(13) 0.29374(7) 0.0256(4) Uani 1 1 d . .
C26 C 0.16350(15) 0.48930(14) 0.33442(7) 0.0305(4) Uani 1 1 d . .
H26 H 0.2148 0.5492 0.3240 0.037 Uiso 1 1 calc R U
C27 C 0.15271(17) 0.45971(16) 0.39053(7) 0.0383(5) Uani 1 1 d . .
H27 H 0.1968 0.5005 0.4190 0.046 Uiso 1 1 calc R U
C28 C 0.07892(18) 0.37165(16) 0.40634(8) 0.0413(5) Uani 1 1 d . .
H28 H 0.0729 0.3534 0.4453 0.050 Uiso 1 1 calc R U
C29 C 0.01416(17) 0.31032(15) 0.36598(7) 0.0370(5) Uani 1 1 d . .
H29 H -0.0360 0.2495 0.3764 0.044 Uiso 1 1 calc R U
C30 C 0.02498(15) 0.34076(14) 0.30950(7) 0.0287(4) Uani 1 1 d . .
C31 C -0.03697(15) 0.29387(14) 0.25880(7) 0.0295(4) Uani 1 1 d . .
N32 N 0.00305(12) 0.35578(11) 0.21331(5) 0.0260(3) Uani 1 1 d . .
O33 O -0.11009(11) 0.21747(10) 0.25612(5) 0.0385(3) Uani 1 1 d . .
N34 N -0.05445(13) 0.34045(11) 0.16153(6) 0.0294(3) Uani 1 1 d . .
C35 C -0.02642(15) 0.40530(14) 0.12032(7) 0.0295(4) Uani 1 1 d . .
H35 H 0.0361 0.4585 0.1250 0.035 Uiso 1 1 calc R U
C36 C -0.09223(15) 0.39630(15) 0.06577(7) 0.0307(4) Uani 1 1 d . .
C37 C -0.12442(15) 0.50007(15) 0.03587(7) 0.0314(4) Uani 1 1 d . .
C38 C -0.10072(17) 0.61223(15) 0.05772(8) 0.0363(4) Uani 1 1 d . .
H38 H -0.0593 0.6204 0.0932 0.044 Uiso 1 1 calc R U
C39 C -0.13656(18) 0.70903(17) 0.02847(8) 0.0439(5) Uani 1 1 d . .
H39 H -0.1194 0.7837 0.0436 0.053 Uiso 1 1 calc R U
C40 C -0.19872(18) 0.69866(18) -0.02398(8) 0.0462(5) Uani 1 1 d . .
H40 H -0.2234 0.7664 -0.0440 0.055 Uiso 1 1 calc R U
C41 C -0.22356(17) 0.59275(17) -0.04614(8) 0.0412(5) Uani 1 1 d . .
H41 H -0.2654 0.5871 -0.0816 0.049 Uiso 1 1 calc R U
C42 C -0.18800(16) 0.49013(17) -0.01714(7) 0.0349(4) Uani 1 1 d . .
C43 C -0.21540(17) 0.37867(17) -0.03867(8) 0.0411(5) Uani 1 1 d . .
H43 H -0.2561 0.3714 -0.0744 0.049 Uiso 1 1 calc R U
C44 C -0.18429(17) 0.28146(18) -0.00888(8) 0.0424(5) Uani 1 1 d . .
H44 H -0.2041 0.2073 -0.0238 0.051 Uiso 1 1 calc R U
C45 C -0.12335(17) 0.29024(16) 0.04359(8) 0.0371(4) Uani 1 1 d . .
H45 H -0.1033 0.2218 0.0641 0.045 Uiso 1 1 calc R U

loop_
_atom_site_aniso_label
_atom_site_aniso_U_11
_atom_site_aniso_U_22
_atom_site_aniso_U_33
_atom_site_aniso_U_23
_atom_site_aniso_U_13
_atom_site_aniso_U_12
O1 0.0195(6) 0.0250(6) 0.0407(7) -0.0011(5) 0.0040(5) 0.0004(5)
C2 0.0186(9) 0.0285(8) 0.0241(8) -0.0025(7) 0.0026(6) 0.0004(7)
C3 0.0250(10) 0.0262(8) 0.0299(9) 0.0025(7) 0.0026(7) -0.0025(7)
C4 0.0254(10) 0.0289(9) 0.0290(9) -0.0003(7) 0.0008(7) 0.0036(7)
C5 0.0208(9) 0.0343(9) 0.0329(9) -0.0002(8) 0.0031(7) 0.0031(7)
C6 0.0247(10) 0.0311(9) 0.0283(9) -0.0010(7) 0.0046(7) -0.0034(7)
C7 0.0242(9) 0.0252(8) 0.0217(8) -0.0007(7) 0.0029(7) -0.0002(7)
C8 0.0235(9) 0.0257(8) 0.0245(8) -0.0002(7) 0.0025(7) -0.0003(7)
C9 0.0223(9) 0.0280(8) 0.0216(8) 0.0018(7) 0.0020(7) 0.0019(7)
C10 0.0315(11) 0.0266(9) 0.0299(9) 0.0052(7) 0.0063(8) -0.0003(7)
C11 0.0339(11) 0.0283(9) 0.0303(9) 0.0031(7) 0.0068(8) 0.0068(7)
C12 0.0250(10) 0.0354(9) 0.0219(8) 0.0010(7) 0.0019(7) 0.0042(7)
C13 0.0243(10) 0.0291(9) 0.0241(9) 0.0006(7) 0.0022(7) -0.0012(7)
C14 0.0236(9) 0.0256(9) 0.0229(8) -0.0010(7) -0.0007(7) 0.0024(7)
N15 0.0281(9) 0.0311(8) 0.0562(10) 0.0094(7) 0.0098(7) 0.0063(6)
C16 0.0329(12) 0.0321(10) 0.0642(13) 0.0044(9) 0.0110(10) 0.0069(8)
C17 0.0324(14) 0.116(2) 0.0797(18) 0.0139(16) 0.0018(12) 0.0105(14)
C18 0.0320(11) 0.0276(9) 0.0594(13) 0.0009(9) 0.0051(9) 0.0021(8)
C19 0.0415(13) 0.0452(11) 0.0618(14) 0.0173(10) 0.0077(10) 0.0033(9)
N20 0.0261(9) 0.0366(8) 0.0361(8) -0.0004(6) 0.0068(6) 0.0063(6)
C21 0.0332(11) 0.0413(10) 0.0444(11) 0.0026(9) 0.0099(9) 0.0112(8)
C22 0.0541(14) 0.0409(11) 0.0471(12) -0.0031(9) 0.0132(10) 0.0054(10)
C23 0.0223(10) 0.0433(11) 0.0513(12) -0.0066(9) 0.0123(8) 0.0017(8)
C24 0.0554(15) 0.0430(11) 0.0460(12) -0.0020(9) 0.0250(10) -0.0012(9)
C25 0.0248(9) 0.0263(8) 0.0259(9) 0.0025(7) 0.0044(7) 0.0072(7)
C26 0.0284(10) 0.0331(9) 0.0301(10) 0.0003(8) 0.0010(7) 0.0050(7)
C27 0.0398(12) 0.0458(11) 0.0291(10) -0.0020(8) -0.0016(8) 0.0083(9)
C28 0.0497(13) 0.0499(12) 0.0247(10) 0.0076(9) 0.0067(9) 0.0125(10)
C29 0.0436(12) 0.0356(10) 0.0327(10) 0.0093(8) 0.0117(9) 0.0061(8)
C30 0.0295(10) 0.0272(9) 0.0298(9) 0.0046(7) 0.0066(7) 0.0053(7)
C31 0.0260(10) 0.0257(9) 0.0377(10) 0.0022(8) 0.0101(8) 0.0031(7)
N32 0.0247(8) 0.0270(7) 0.0264(8) 0.0011(6) 0.0014(6) -0.0029(6)
O33 0.0379(8) 0.0320(7) 0.0464(8) 0.0005(6) 0.0118(6) -0.0077(6)
N34 0.0273(8) 0.0319(8) 0.0292(8) -0.0026(6) 0.0014(6) 0.0007(6)
C35 0.0248(10) 0.0322(9) 0.0317(10) -0.0032(8) 0.0031(7) -0.0014(7)
C36 0.0245(10) 0.0407(10) 0.0271(9) -0.0029(8) 0.0033(7) -0.0004(8)
C37 0.0249(10) 0.0437(10) 0.0260(9) -0.0013(8) 0.0047(7) -0.0006(8)
C38 0.0337(11) 0.0443(11) 0.0308(10) -0.0006(8) 0.0017(8) -0.0039(8)
C39 0.0459(13) 0.0427(11) 0.0433(12) 0.0047(9) 0.0023(10) -0.0054(9)
C40 0.0433(13) 0.0528(13) 0.0424(12) 0.0143(10) 0.0015(9) 0.0014(10)
C41 0.0332(12) 0.0615(13) 0.0288(10) 0.0052(9) -0.0001(8) -0.0019(9)
C42 0.0243(10) 0.0549(12) 0.0256(9) -0.0028(9) 0.0040(7) -0.0005(8)
C43 0.0308(11) 0.0615(13) 0.0307(10) -0.0089(10) -0.0005(8) -0.0006(9)
C44 0.0367(12) 0.0485(12) 0.0417(11) -0.0148(10) -0.0012(9) -0.0021(9)
C45 0.0334(11) 0.0395(10) 0.0382(11) -0.0046(8) -0.0004(8) 0.0012(8)

loop_
_atom_type_symbol
_atom_type_description
_atom_type_scat_dispersion_real
_atom_type_scat_dispersion_imag
_atom_type_scat_source
C C 0.0033 0.0016 'International Tables Vol C Tables 4.2.6.8 and 6.1.1.4'
H H 0.0000 0.0000 'International Tables Vol C Tables 4.2.6.8 and 6.1.1.4'
N N 0.0061 0.0033 'International Tables Vol C Tables 4.2.6.8 and 6.1.1.4'
O O 0.0106 0.0060 'International Tables Vol C Tables 4.2.6.8 and 6.1.1.4'

loop_
_geom_angle_atom_site_label_1
_geom_angle_atom_site_label_2
_geom_angle_atom_site_label_3
_geom_angle
C2 O1 C14 117.69(12)
O1 C2 C3 114.79(14)
O1 C2 C7 122.52(14)
C3 C2 C7 122.64(15)
C2 C3 C4 120.67(15)
C2 C3 H3 119.7
C4 C3 H3 119.7
N15 C4 C3 121.14(15)
N15 C4 C5 121.82(15)
C3 C4 C5 117.03(14)
C6 C5 C4 120.46(16)
C6 C5 H5 119.8
C4 C5 H5 119.8
C5 C6 C7 122.95(15)
C5 C6 H6 118.5
C7 C6 H6 118.5
C2 C7 C6 116.14(14)
C2 C7 C8 120.83(14)
C6 C7 C8 123.03(14)
N32 C8 C9 112.65(12)
N32 C8 C7 112.44(13)
C9 C8 C7 109.82(12)
N32 C8 C25 99.52(12)
C9 C8 C25 111.43(14)
C7 C8 C25 110.64(12)
C14 C9 C10 116.15(15)
C14 C9 C8 120.60(14)
C10 C9 C8 123.04(14)
C11 C10 C9 122.51(15)
C11 C10 H10 118.7
C9 C10 H10 118.7
C10 C11 C12 121.11(15)
C10 C11 H11 119.4
C12 C11 H11 119.4
N20 C12 C13 121.65(15)
N20 C12 C11 121.75(15)
C13 C12 C11 116.60(15)
C14 C13 C12 120.95(15)
C14 C13 H13 119.5
C12 C13 H13 119.5
C13 C14 O1 115.00(14)
C13 C14 C9 122.57(14)
O1 C14 C9 122.43(14)
C4 N15 C18 121.40(15)
C4 N15 C16 122.40(14)
C18 N15 C16 115.98(14)
N15 C16 C17 113.45(17)
N15 C16 H16A 108.9
C17 C16 H16A 108.9
N15 C16 H16B 108.9
C17 C16 H16B 108.9
H16A C16 H16B 107.7
C16 C17 H17A 109.5
C16 C17 H17B 109.5
H17A C17 H17B 109.5
C16 C17 H17C 109.5
H17A C17 H17C 109.5
H17B C17 H17C 109.5
N15 C18 C19 114.26(16)
N15 C18 H18A 108.7
C19 C18 H18A 108.7
N15 C18 H18B 108.7
C19 C18 H18B 108.7
H18A C18 H18B 107.6
C18 C19 H19A 109.5
C18 C19 H19B 109.5
H19A C19 H19B 109.5
C18 C19 H19C 109.5
H19A C19 H19C 109.5
H19B C19 H19C 109.5
C12 N20 C23 120.32(14)
C12 N20 C21 120.79(15)
C23 N20 C21 117.24(14)
N20 C21 C22 114.34(16)
N20 C21 H21A 108.7
C22 C21 H21A 108.7
N20 C21 H21B 108.7
C22 C21 H21B 108.7
H21A C21 H21B 107.6
C21 C22 H22A 109.5
C21 C22 H22B 109.5
H22A C22 H22B 109.5
C21 C22 H22C 109.5
H22A C22 H22C 109.5
H22B C22 H22C 109.5
N20 C23 C24 114.16(16)
N20 C23 H23A 108.7
C24 C23 H23A 108.7
N20 C23 H23B 108.7
C24 C23 H23B 108.7
H23A C23 H23B 107.6
C23 C24 H24A 109.5
C23 C24 H24B 109.5
H24A C24 H24B 109.5
C23 C24 H24C 109.5
H24A C24 H24C 109.5
H24B C24 H24C 109.5
C30 C25 C26 120.30(15)
C30 C25 C8 111.16(15)
C26 C25 C8 128.53(15)
C27 C26 C25 118.07(17)
C27 C26 H26 121.0
C25 C26 H26 121.0
C26 C27 C28 121.52(18)
C26 C27 H27 119.2
C28 C27 H27 119.2
C29 C28 C27 120.65(16)
C29 C28 H28 119.7
C27 C28 H28 119.7
C28 C29 C30 117.62(17)
C28 C29 H29 121.2
C30 C29 H29 121.2
C25 C30 C29 121.81(17)
C25 C30 C31 109.30(14)
C29 C30 C31 128.82(16)
O33 C31 N32 125.89(16)
O33 C31 C30 128.19(15)
N32 C31 C30 105.92(14)
N34 N32 C31 117.25(14)
N34 N32 C8 127.55(12)
C31 N32 C8 114.07(13)
C35 N34 N32 118.14(14)
N34 C35 C36 119.10(16)
N34 C35 H35 120.4
C36 C35 H35 120.4
C45 C36 C37 120.05(17)
C45 C36 C35 120.89(16)
C37 C36 C35 119.06(15)
C38 C37 C42 118.46(16)
C38 C37 C36 122.96(16)
C42 C37 C36 118.51(16)
C39 C38 C37 120.93(18)
C39 C38 H38 119.5
C37 C38 H38 119.5
C38 C39 C40 120.34(19)
C38 C39 H39 119.8
C40 C39 H39 119.8
C41 C40 C39 120.45(19)
C41 C40 H40 119.8
C39 C40 H40 119.8
C40 C41 C42 120.99(18)
C40 C41 H41 119.5
C42 C41 H41 119.5
C43 C42 C41 122.05(17)
C43 C42 C37 119.12(17)
C41 C42 C37 118.82(17)
C44 C43 C42 120.91(18)
C44 C43 H43 119.5
C42 C43 H43 119.5
C43 C44 C45 120.45(18)
C43 C44 H44 119.8
C45 C44 H44 119.8
C36 C45 C44 120.94(18)
C36 C45 H45 119.5
C44 C45 H45 119.5

loop_
_geom_bond_atom_site_label_1
_geom_bond_atom_site_label_2
_geom_bond_distance
O1 C2 1.3829(19)
O1 C14 1.3870(18)
C2 C3 1.386(2)
C2 C7 1.388(2)
C3 C4 1.402(2)
C3 H3 0.9500
C4 N15 1.379(2)
C4 C5 1.417(2)
C5 C6 1.374(2)
C5 H5 0.9500
C6 C7 1.395(2)
C6 H6 0.9500
C7 C8 1.519(2)
C8 N32 1.494(2)
C8 C9 1.517(2)
C8 C25 1.527(2)
C9 C14 1.388(2)
C9 C10 1.391(2)
C10 C11 1.377(2)
C10 H10 0.9500
C11 C12 1.410(2)
C11 H11 0.9500
C12 N20 1.379(2)
C12 C13 1.399(2)
C13 C14 1.386(2)
C13 H13 0.9500
N15 C18 1.451(2)
N15 C16 1.458(2)
C16 C17 1.471(3)
C16 H16A 0.9900
C16 H16B 0.9900
C17 H17A 0.9800
C17 H17B 0.9800
C17 H17C 0.9800
C18 C19 1.518(3)
C18 H18A 0.9900
C18 H18B 0.9900
C19 H19A 0.9800
C19 H19B 0.9800
C19 H19C 0.9800
N20 C23 1.464(2)
N20 C21 1.464(2)
C21 C22 1.517(3)
C21 H21A 0.9900
C21 H21B 0.9900
C22 H22A 0.9800
C22 H22B 0.9800
C22 H22C 0.9800
C23 C24 1.511(3)
C23 H23A 0.9900
C23 H23B 0.9900
C24 H24A 0.9800
C24 H24B 0.9800
C24 H24C 0.9800
C25 C30 1.380(2)
C25 C26 1.386(2)
C26 C27 1.379(2)
C26 H26 0.9500
C27 C28 1.388(3)
C27 H27 0.9500
C28 C29 1.379(3)
C28 H28 0.9500
C29 C30 1.390(2)
C29 H29 0.9500
C30 C31 1.469(2)
C31 O33 1.220(2)
C31 N32 1.386(2)
N32 N34 1.3759(19)
N34 C35 1.281(2)
C35 C36 1.469(2)
C35 H35 0.9500
C36 C45 1.373(2)
C36 C37 1.431(2)
C37 C38 1.416(2)
C37 C42 1.426(2)
C38 C39 1.368(3)
C38 H38 0.9500
C39 C40 1.408(3)
C39 H39 0.9500
C40 C41 1.355(3)
C40 H40 0.9500
C41 C42 1.419(3)
C41 H41 0.9500
C42 C43 1.414(3)
C43 C44 1.364(3)
C43 H43 0.9500
C44 C45 1.400(3)
C44 H44 0.9500
C45 H45 0.9500
